data_7711772
loop_
_publ_author_name
'Filzah Ghazali, Nurul'
'Vignesh, Kuduva R.'
'Phonsri, Wasinee'
'Murray, Keith S.'
'Junk, Peter Courtney'
'Deacon, Glen B.'
'Turner, David Roger'

_publ_section_title
;
 Efficient synthetic route to heterobimetallic trinuclear complexes
 [Ln-Mn-Ln] and their single molecule magnetic properties
;
_journal_name_full 'Dalton Transactions'
_journal_paper_doi 10.1039/D2DT02616C
_journal_year 2022
_chemical_formula_moiety 'C72 H40 Cl8 Mn N8 O8 Tb2, 2(C0.75 H0.75 Cl2.25)'
_chemical_formula_sum 'C73.5 H41.5 Cl12.5 Mn N8 O8 Tb2'
_chemical_formula_weight 1980.55
_space_group_crystal_system triclinic
_space_group_IT_number 2
_space_group_name_Hall '-P 1'
_space_group_name_H-M_alt 'P -1'
_atom_sites_solution_hydrogens geom
_atom_sites_solution_primary dual
_audit_creation_date 2022-06-08
_audit_creation_method
;
Olex2 1.2
(compiled 2018.05.29 svn.r3508 for OlexSys, GUI svn.r5506)
;
_audit_update_record
;
2022-08-01 deposited with the CCDC.	2022-11-14 downloaded from the CCDC.
;
_cell_angle_alpha 101.43(3)
_cell_angle_beta 109.82(3)
_cell_angle_gamma 99.23(3)
_cell_formula_units_Z 1
_cell_length_a 12.134(2)
_cell_length_b 12.569(3)
_cell_length_c 13.561(3)
_cell_measurement_reflns_used 7306
_cell_measurement_temperature 100(2)
_cell_measurement_theta_max 26
_cell_measurement_theta_min 2
_cell_volume 1848.1(9)
_computing_cell_refinement 'XDS (Kabsch, 1993)'
_computing_data_collection 'BluIce (McPhillips, 2002)'
_computing_data_reduction 'XDS (Kabsch, 1993)'
_computing_molecular_graphics 'Olex2 (Dolomanov et al., 2009)'
_computing_publication_material 'Olex2 (Dolomanov et al., 2009)'
_computing_structure_refinement 'ShelXL (Sheldrick, 2015)'
_computing_structure_solution 'ShelXT (Sheldrick, 2015)'
_diffrn_ambient_temperature 100(2)
_diffrn_measured_fraction_theta_full 0.970
_diffrn_measured_fraction_theta_max 0.967
_diffrn_measurement_device_type 'ADSC Quantum 210r'
_diffrn_measurement_method '\w scan'
_diffrn_radiation_monochromator 'double silicon'
_diffrn_radiation_type synchrotron
_diffrn_radiation_wavelength 0.7108
_diffrn_reflns_av_R_equivalents 0.0548
_diffrn_reflns_av_unetI/netI 0.0336
_diffrn_reflns_Laue_measured_fraction_full 0.970
_diffrn_reflns_Laue_measured_fraction_max 0.967
_diffrn_reflns_limit_h_max 15
_diffrn_reflns_limit_h_min -15
_diffrn_reflns_limit_k_max 15
_diffrn_reflns_limit_k_min -15
_diffrn_reflns_limit_l_max 16
_diffrn_reflns_limit_l_min -16
_diffrn_reflns_number 37092
_diffrn_reflns_point_group_measured_fraction_full 0.970
_diffrn_reflns_point_group_measured_fraction_max 0.967
_diffrn_reflns_theta_full 25.244
_diffrn_reflns_theta_max 26.373
_diffrn_reflns_theta_min 1.659
_diffrn_source 'MX1 Beamline, Australian Synchrotron'
_diffrn_standards_number 0
_exptl_absorpt_coefficient_mu 2.575
_exptl_absorpt_correction_T_max 'not provided by XDS'
_exptl_absorpt_correction_T_min 'not provided by XDS'
_exptl_absorpt_correction_type multi-scan
_exptl_absorpt_process_details 'XDS(Kabsch, 1993)'
_exptl_crystal_colour yellow
_exptl_crystal_colour_primary yellow
_exptl_crystal_density_diffrn 1.780
_exptl_crystal_density_method 'not measured'
_exptl_crystal_description block
_exptl_crystal_F_000 970
_exptl_crystal_size_max 0.2
_exptl_crystal_size_mid 0.15
_exptl_crystal_size_min 0.1
_refine_diff_density_max 1.609
_refine_diff_density_min -1.358
_refine_diff_density_rms 0.151
_refine_ls_extinction_method none
_refine_ls_goodness_of_fit_ref 1.054
_refine_ls_hydrogen_treatment constr
_refine_ls_matrix_type full
_refine_ls_number_parameters 502
_refine_ls_number_reflns 7306
_refine_ls_number_restraints 10
_refine_ls_restrained_S_all 1.084
_refine_ls_R_factor_all 0.0370
_refine_ls_R_factor_gt 0.0342
_refine_ls_shift/su_max 0.004
_refine_ls_shift/su_mean 0.000
_refine_ls_structure_factor_coef Fsqd
_refine_ls_weighting_details 'w=1/[\s^2^(Fo^2^)+(0.0581P)^2^+3.8548P] where P=(Fo^2^+2Fc^2^)/3'
_refine_ls_weighting_scheme calc
_refine_ls_wR_factor_gt 0.0941
_refine_ls_wR_factor_ref 0.0954
_reflns_Friedel_coverage 0.000
_reflns_number_gt 6892
_reflns_number_total 7306
_reflns_threshold_expression 'I > 2\s(I)'
_cod_data_source_file d2dt02616c2.cif
_cod_data_source_block 2Tb
_cod_original_cell_volume 1848.1(8)
_cod_original_formula_sum 'C73.50 H41.50 Cl12.50 Mn N8 O8 Tb2'
_cod_database_code 7711772
_shelx_shelxl_version_number 2018/3
_shelx_space_group_comment
;
The symmetry employed for this shelxl refinement is uniquely defined
by the following loop, which should always be used as a source of
symmetry information in preference to the above space-group names.
They are only intended as comments.
;
_shelx_estimated_absorpt_t_max 0.783
_shelx_estimated_absorpt_t_min 0.627
_olex2_refinement_description
;
1. Fixed Uiso
 At 1.2 times of:
  All C(H) groups, All C(H,H) groups
2. Restrained distances
 Cl6A-C37 \\sim Cl6B-C37 \\sim Cl7A-C37 \\sim Cl7B-C37 \\sim Cl5-C37
 with sigma of 0.02
3. Others
 Fixed Sof: Cl5(0.75) Cl6A(0.5) Cl6B(0.25) Cl7A(0.5) Cl7B(0.25) C37(0.75)
 H37A(0.25) H37(0.5)
4.a Ternary CH refined with riding coordinates:
 C37(H37A), C37(H37)
4.b Aromatic/amide H refined with riding coordinates:
 C1(H1), C2(H2), C3(H3), C6(H6), C7(H7), C10(H10), C11(H11), C12(H12),
 C15(H15), C16(H16), C19(H19), C20(H20), C21(H21), C24(H24), C25(H25), C28(H28),
  C29(H29), C30(H30), C33(H33), C34(H34)
;
_olex2_submission_special_instructions 'No special instructions were received'

loop_
_space_group_symop_operation_xyz
'x, y, z'
'-x, -y, -z'

loop_
_atom_site_label
_atom_site_type_symbol
_atom_site_fract_x
_atom_site_fract_y
_atom_site_fract_z
_atom_site_U_iso_or_equiv
_atom_site_adp_type
_atom_site_occupancy
_atom_site_site_symmetry_order
_atom_site_calc_flag
_atom_site_refinement_flags_posn
_atom_site_refinement_flags_adp
_atom_site_refinement_flags_occupancy
_atom_site_disorder_assembly
_atom_site_disorder_group
Tb1 Tb 0.17837(2) 0.67533(2) 0.23285(2) 0.02106(7) Uani 1 1 d . . . . .
Mn1 Mn 0.000000 0.500000 0.000000 0.02192(16) Uani 1 2 d S T P . .
Cl1 Cl -0.27176(10) 0.32502(10) 0.36992(10) 0.0410(2) Uani 1 1 d . . . . .
Cl2 Cl -0.18123(10) 1.05719(9) 0.01147(9) 0.0399(2) Uani 1 1 d . . . . .
Cl3 Cl 0.75306(9) 0.68289(9) 0.65743(8) 0.0343(2) Uani 1 1 d . . . . .
Cl4 Cl 0.56176(15) 0.74602(16) -0.08269(13) 0.0765(6) Uani 1 1 d . . . . .
Cl5 Cl 0.7651(2) 0.7964(2) 0.2107(2) 0.0770(6) Uani 0.75 1 d D . . A .
Cl6A Cl 0.6758(7) 0.8184(5) 0.3797(7) 0.0613(15) Uani 0.5 1 d D . . A 1
Cl6B Cl 0.6636(11) 0.8565(9) 0.3864(11) 0.054(3) Uani 0.25 1 d D . . A 2
Cl7A Cl 0.7922(2) 1.0261(2) 0.3425(2) 0.0497(6) Uani 0.5 1 d D . . A 1
Cl7B Cl 0.8968(8) 0.9424(15) 0.4108(10) 0.157(7) Uani 0.25 1 d D . . A 2
O1 O 0.0593(2) 0.4909(2) 0.1700(2) 0.0254(5) Uani 1 1 d . . . . .
O2 O 0.0107(3) 0.6661(2) 0.0810(2) 0.0295(6) Uani 1 1 d . . . . .
O3 O 0.3040(2) 0.7891(2) 0.3999(2) 0.0262(5) Uani 1 1 d . . . . .
O4 O 0.1957(2) 0.5683(2) 0.0767(2) 0.0257(5) Uani 1 1 d . . . . .
N1 N 0.0441(3) 0.6336(3) 0.3369(3) 0.0283(7) Uani 1 1 d . . . . .
N2 N 0.1045(3) 0.8548(3) 0.2409(3) 0.0249(6) Uani 1 1 d . . . . .
N3 N 0.3645(3) 0.6069(3) 0.3139(2) 0.0248(6) Uani 1 1 d . . . . .
N4 N 0.3215(3) 0.7831(3) 0.1664(3) 0.0269(7) Uani 1 1 d . . . . .
C1 C 0.0377(4) 0.7043(4) 0.4193(3) 0.0336(9) Uani 1 1 d . . . . .
H1 H 0.086075 0.776967 0.443035 0.040 Uiso 1 1 calc R . . . .
C2 C -0.0388(4) 0.6755(4) 0.4735(4) 0.0380(10) Uani 1 1 d . . . . .
H2 H -0.041584 0.728727 0.530482 0.046 Uiso 1 1 calc R . . . .
C3 C -0.1087(4) 0.5687(4) 0.4414(4) 0.0356(9) Uani 1 1 d . . . . .
H3 H -0.158112 0.548254 0.477453 0.043 Uiso 1 1 calc R . . . .
C4 C -0.1057(4) 0.4888(4) 0.3526(3) 0.0293(8) Uani 1 1 d . . . . .
C5 C -0.1724(4) 0.3759(4) 0.3118(4) 0.0329(9) Uani 1 1 d . . . . .
C6 C -0.1601(4) 0.3043(4) 0.2285(4) 0.0334(9) Uani 1 1 d . . . . .
H6 H -0.204246 0.229976 0.203713 0.040 Uiso 1 1 calc R . . . .
C7 C -0.0815(4) 0.3416(3) 0.1800(3) 0.0322(8) Uani 1 1 d . . . . .
H7 H -0.074374 0.291441 0.123423 0.039 Uiso 1 1 calc R . . . .
C8 C -0.0143(3) 0.4516(3) 0.2144(3) 0.0253(7) Uani 1 1 d . . . . .
C9 C -0.0265(3) 0.5258(3) 0.3029(3) 0.0258(7) Uani 1 1 d . . . . .
C10 C 0.1491(4) 0.9471(3) 0.3232(3) 0.0280(8) Uani 1 1 d . . . . .
H10 H 0.209252 0.946733 0.387540 0.034 Uiso 1 1 calc R . . . .
C11 C 0.1088(4) 1.0455(3) 0.3169(3) 0.0330(9) Uani 1 1 d . . . . .
H11 H 0.141533 1.108281 0.376703 0.040 Uiso 1 1 calc R . . . .
C12 C 0.0219(4) 1.0486(3) 0.2233(3) 0.0315(8) Uani 1 1 d . . . . .
H12 H -0.003694 1.113946 0.218374 0.038 Uiso 1 1 calc R . . . .
C13 C -0.0296(3) 0.9519(3) 0.1334(3) 0.0267(8) Uani 1 1 d . . . . .
C14 C -0.1204(4) 0.9430(3) 0.0312(3) 0.0282(8) Uani 1 1 d . . . . .
C15 C -0.1618(4) 0.8469(3) -0.0512(3) 0.0290(8) Uani 1 1 d . . . . .
H15 H -0.219490 0.844370 -0.118091 0.035 Uiso 1 1 calc R . . . .
C16 C -0.1189(4) 0.7516(3) -0.0370(3) 0.0284(8) Uani 1 1 d . . . . .
H16 H -0.149190 0.686492 -0.094250 0.034 Uiso 1 1 calc R . . . .
C17 C -0.0322(3) 0.7533(3) 0.0610(3) 0.0250(7) Uani 1 1 d . . . . .
C18 C 0.0153(3) 0.8557(3) 0.1471(3) 0.0233(7) Uani 1 1 d . . . . .
C19 C 0.3939(4) 0.5184(3) 0.2688(3) 0.0288(8) Uani 1 1 d . . . . .
H19 H 0.343293 0.476410 0.198449 0.035 Uiso 1 1 calc R . . . .
C20 C 0.4981(4) 0.4848(3) 0.3223(3) 0.0297(8) Uani 1 1 d . . . . .
H20 H 0.515597 0.421691 0.288057 0.036 Uiso 1 1 calc R . . . .
C21 C 0.5736(4) 0.5465(3) 0.4256(3) 0.0278(8) Uani 1 1 d . . . . .
H21 H 0.642011 0.524343 0.462606 0.033 Uiso 1 1 calc R . . . .
C22 C 0.5478(3) 0.6434(3) 0.4761(3) 0.0252(7) Uani 1 1 d . . . . .
C23 C 0.6203(3) 0.7152(3) 0.5809(3) 0.0278(8) Uani 1 1 d . . . . .
C24 C 0.5873(4) 0.8081(3) 0.6229(3) 0.0304(8) Uani 1 1 d . . . . .
H24 H 0.635809 0.853733 0.692398 0.036 Uiso 1 1 calc R . . . .
C25 C 0.4809(4) 0.8352(3) 0.5622(3) 0.0279(8) Uani 1 1 d . . . . .
H25 H 0.461587 0.899520 0.591759 0.033 Uiso 1 1 calc R . . . .
C26 C 0.4041(3) 0.7674(3) 0.4589(3) 0.0239(7) Uani 1 1 d . . . . .
C27 C 0.4394(3) 0.6711(3) 0.4163(3) 0.0228(7) Uani 1 1 d . . . . .
C28 C 0.3818(4) 0.8901(4) 0.2099(3) 0.0333(9) Uani 1 1 d . . . . .
H28 H 0.367608 0.932036 0.267044 0.040 Uiso 1 1 calc R . . . .
C29 C 0.4653(4) 0.9423(4) 0.1738(4) 0.0399(10) Uani 1 1 d . . . . .
H29 H 0.502991 1.018172 0.204521 0.048 Uiso 1 1 calc R . . . .
C30 C 0.4913(5) 0.8815(4) 0.0931(4) 0.0439(11) Uani 1 1 d . . . . .
H30 H 0.547433 0.915261 0.069004 0.053 Uiso 1 1 calc R . . . .
C31 C 0.4318(4) 0.7661(4) 0.0462(3) 0.0373(10) Uani 1 1 d . . . . .
C32 C 0.4531(4) 0.6926(5) -0.0358(4) 0.0450(11) Uani 1 1 d . . . . .
C33 C 0.3917(4) 0.5823(4) -0.0758(4) 0.0425(11) Uani 1 1 d . . . . .
H33 H 0.407896 0.535704 -0.128876 0.051 Uiso 1 1 calc R . . . .
C34 C 0.3049(4) 0.5382(4) -0.0386(3) 0.0340(9) Uani 1 1 d . . . . .
H34 H 0.264966 0.462685 -0.066902 0.041 Uiso 1 1 calc R . . . .
C35 C 0.2774(3) 0.6052(3) 0.0400(3) 0.0262(8) Uani 1 1 d . . . . .
C36 C 0.3450(4) 0.7204(3) 0.0846(3) 0.0273(8) Uani 1 1 d . . . . .
C37 C 0.7695(10) 0.8807(7) 0.3279(7) 0.086(3) Uani 0.75 1 d D . . . .
H37A H 0.745940 0.943233 0.300011 0.103 Uiso 0.25 1 calc R . . A 2
H37 H 0.847996 0.878267 0.379295 0.103 Uiso 0.5 1 calc R . . A 1

loop_
_atom_site_aniso_label
_atom_site_aniso_U_11
_atom_site_aniso_U_22
_atom_site_aniso_U_33
_atom_site_aniso_U_23
_atom_site_aniso_U_13
_atom_site_aniso_U_12
Tb1 0.01916(11) 0.01904(10) 0.01938(10) 0.00061(7) 0.00381(7) 0.00329(7)
Mn1 0.0217(4) 0.0175(4) 0.0202(3) 0.0006(3) 0.0041(3) 0.0021(3)
Cl1 0.0362(6) 0.0452(6) 0.0535(6) 0.0233(5) 0.0253(5) 0.0117(5)
Cl2 0.0388(6) 0.0280(5) 0.0480(6) 0.0123(4) 0.0070(5) 0.0134(4)
Cl3 0.0279(5) 0.0327(5) 0.0313(5) 0.0075(4) -0.0005(4) 0.0051(4)
Cl4 0.0627(9) 0.0866(11) 0.0615(8) -0.0226(8) 0.0461(8) -0.0279(8)
Cl5 0.0765(15) 0.0833(15) 0.0901(16) 0.0211(13) 0.0564(14) 0.0193(13)
Cl6A 0.079(3) 0.061(3) 0.065(2) 0.030(3) 0.051(2) 0.010(3)
Cl6B 0.055(5) 0.062(6) 0.046(4) 0.021(5) 0.027(3) -0.010(5)
Cl7A 0.0381(12) 0.0489(13) 0.0506(13) 0.0010(11) 0.0205(10) -0.0126(10)
Cl7B 0.059(5) 0.304(19) 0.168(11) 0.162(13) 0.063(6) 0.045(8)
O1 0.0273(14) 0.0201(12) 0.0261(12) 0.0033(10) 0.0101(11) 0.0026(11)
O2 0.0290(15) 0.0217(13) 0.0263(13) 0.0001(10) -0.0005(11) 0.0080(11)
O3 0.0223(13) 0.0259(13) 0.0213(12) -0.0012(10) 0.0021(10) 0.0044(11)
O4 0.0226(13) 0.0261(13) 0.0238(12) 0.0013(10) 0.0075(10) 0.0035(11)
N1 0.0277(17) 0.0278(17) 0.0256(15) 0.0026(13) 0.0088(13) 0.0056(14)
N2 0.0225(16) 0.0217(15) 0.0258(15) 0.0023(12) 0.0062(12) 0.0045(13)
N3 0.0238(16) 0.0238(15) 0.0213(14) 0.0020(12) 0.0053(12) 0.0037(13)
N4 0.0244(16) 0.0275(16) 0.0258(15) 0.0044(13) 0.0076(13) 0.0067(14)
C1 0.034(2) 0.030(2) 0.032(2) -0.0002(16) 0.0122(17) 0.0044(18)
C2 0.039(2) 0.044(3) 0.031(2) 0.0026(18) 0.0162(18) 0.014(2)
C3 0.031(2) 0.045(2) 0.036(2) 0.0114(19) 0.0183(18) 0.0108(19)
C4 0.026(2) 0.033(2) 0.0298(19) 0.0115(16) 0.0099(16) 0.0092(17)
C5 0.028(2) 0.038(2) 0.039(2) 0.0171(18) 0.0157(17) 0.0075(18)
C6 0.030(2) 0.027(2) 0.042(2) 0.0118(17) 0.0118(18) 0.0030(17)
C7 0.035(2) 0.0245(19) 0.035(2) 0.0046(16) 0.0145(18) 0.0054(17)
C8 0.0231(18) 0.0249(18) 0.0249(17) 0.0067(14) 0.0057(14) 0.0057(15)
C9 0.0220(18) 0.0265(18) 0.0265(18) 0.0065(15) 0.0068(14) 0.0061(15)
C10 0.0260(19) 0.0256(19) 0.0262(18) 0.0021(15) 0.0063(15) 0.0038(16)
C11 0.035(2) 0.0236(19) 0.034(2) -0.0013(16) 0.0120(17) 0.0054(17)
C12 0.034(2) 0.0208(18) 0.040(2) 0.0044(16) 0.0153(18) 0.0074(16)
C13 0.0235(19) 0.0229(18) 0.0320(19) 0.0071(15) 0.0095(15) 0.0047(15)
C14 0.0247(19) 0.0232(18) 0.036(2) 0.0104(16) 0.0096(16) 0.0067(15)
C15 0.0247(19) 0.031(2) 0.0280(18) 0.0094(15) 0.0059(15) 0.0058(16)
C16 0.0247(19) 0.0240(18) 0.0284(18) 0.0033(15) 0.0040(15) 0.0027(15)
C17 0.0230(18) 0.0206(17) 0.0281(18) 0.0046(14) 0.0069(15) 0.0051(15)
C18 0.0208(17) 0.0203(17) 0.0264(17) 0.0035(14) 0.0089(14) 0.0026(14)
C19 0.032(2) 0.0235(18) 0.0246(17) 0.0014(14) 0.0061(15) 0.0052(16)
C20 0.032(2) 0.0265(19) 0.0313(19) 0.0055(15) 0.0130(16) 0.0114(17)
C21 0.0255(19) 0.0265(19) 0.0311(19) 0.0095(15) 0.0090(15) 0.0077(16)
C22 0.0216(18) 0.0247(18) 0.0265(18) 0.0073(15) 0.0068(14) 0.0029(15)
C23 0.0220(19) 0.0287(19) 0.0250(18) 0.0073(15) 0.0016(14) 0.0021(15)
C24 0.028(2) 0.030(2) 0.0225(17) 0.0018(15) 0.0030(15) -0.0011(16)
C25 0.030(2) 0.0216(18) 0.0251(18) -0.0011(14) 0.0074(15) 0.0042(16)
C26 0.0215(18) 0.0243(18) 0.0223(17) 0.0045(14) 0.0072(14) 0.0014(15)
C27 0.0208(18) 0.0208(17) 0.0228(16) 0.0048(14) 0.0059(14) 0.0017(14)
C28 0.034(2) 0.029(2) 0.031(2) 0.0004(16) 0.0103(17) 0.0048(17)
C29 0.037(2) 0.032(2) 0.039(2) 0.0023(18) 0.0115(19) -0.0040(19)
C30 0.038(3) 0.047(3) 0.041(2) 0.011(2) 0.016(2) -0.004(2)
C31 0.029(2) 0.048(3) 0.030(2) 0.0043(18) 0.0119(17) -0.0001(19)
C32 0.035(2) 0.056(3) 0.035(2) -0.002(2) 0.0189(19) -0.006(2)
C33 0.034(2) 0.054(3) 0.033(2) -0.004(2) 0.0161(18) 0.006(2)
C34 0.030(2) 0.034(2) 0.030(2) -0.0040(17) 0.0104(17) 0.0049(18)
C35 0.0202(18) 0.031(2) 0.0232(17) 0.0036(15) 0.0056(14) 0.0063(16)
C36 0.0226(18) 0.031(2) 0.0244(17) 0.0041(15) 0.0070(14) 0.0054(16)
C37 0.123(9) 0.070(6) 0.086(7) 0.022(5) 0.075(7) -0.002(6)

loop_
_atom_type_symbol
_atom_type_description
_atom_type_scat_dispersion_real
_atom_type_scat_dispersion_imag
_atom_type_scat_source
C C 0.0035 0.0016 'International Tables Vol C Tables 4.2.6.8 and 6.1.1.4'
H H 0.0000 0.0000 'International Tables Vol C Tables 4.2.6.8 and 6.1.1.4'
Cl Cl 0.1488 0.1603 'International Tables Vol C Tables 4.2.6.8 and 6.1.1.4'
Mn Mn 0.3478 0.7328 'International Tables Vol C Tables 4.2.6.8 and 6.1.1.4'
N N 0.0065 0.0032 'International Tables Vol C Tables 4.2.6.8 and 6.1.1.4'
O O 0.0116 0.0061 'International Tables Vol C Tables 4.2.6.8 and 6.1.1.4'
Tb Tb -0.0774 4.1804 'International Tables Vol C Tables 4.2.6.8 and 6.1.1.4'

loop_
_geom_angle_atom_site_label_1
_geom_angle_atom_site_label_2
_geom_angle_atom_site_label_3
_geom_angle
_geom_angle_site_symmetry_1
_geom_angle_site_symmetry_3
_geom_angle_publ_flag
O1 Tb1 Mn1 42.58(7) . . ?
O1 Tb1 O4 66.52(10) . . ?
O1 Tb1 N1 66.12(10) . . ?
O1 Tb1 N2 127.12(10) . . ?
O1 Tb1 N3 90.14(10) . . ?
O1 Tb1 N4 132.79(10) . . ?
O2 Tb1 Mn1 40.50(7) . . ?
O2 Tb1 O1 72.70(10) . . ?
O2 Tb1 O4 71.50(10) . . ?
O2 Tb1 N1 90.75(11) . . ?
O2 Tb1 N2 65.79(10) . . ?
O2 Tb1 N3 148.48(10) . . ?
O2 Tb1 N4 92.30(11) . . ?
O3 Tb1 Mn1 176.59(7) . . ?
O3 Tb1 O1 134.19(10) . . ?
O3 Tb1 O2 142.29(10) . . ?
O3 Tb1 O4 137.69(10) . . ?
O3 Tb1 N1 81.86(11) . . ?
O3 Tb1 N2 76.59(10) . . ?
O3 Tb1 N3 67.79(10) . . ?
O3 Tb1 N4 84.12(11) . . ?
O4 Tb1 Mn1 42.16(7) . . ?
O4 Tb1 N1 132.45(10) . . ?
O4 Tb1 N2 124.23(10) . . ?
O4 Tb1 N3 77.48(10) . . ?
O4 Tb1 N4 66.27(10) . . ?
N1 Tb1 Mn1 96.59(8) . . ?
N1 Tb1 N2 82.81(11) . . ?
N2 Tb1 Mn1 106.28(8) . . ?
N3 Tb1 Mn1 109.93(8) . . ?
N3 Tb1 N1 106.53(11) . . ?
N3 Tb1 N2 141.02(10) . . ?
N3 Tb1 N4 80.04(10) . . ?
N4 Tb1 Mn1 98.07(8) . . ?
N4 Tb1 N1 160.72(11) . . ?
N4 Tb1 N2 81.12(10) . . ?
Tb1 Mn1 Tb1 180.0 2_565 . ?
O1 Mn1 Tb1 46.06(7) . . ?
O1 Mn1 Tb1 133.94(7) 2_565 . ?
O1 Mn1 Tb1 46.06(7) 2_565 2_565 ?
O1 Mn1 Tb1 133.94(7) . 2_565 ?
O1 Mn1 O1 180.0 2_565 . ?
O2 Mn1 Tb1 45.33(7) 2_565 2_565 ?
O2 Mn1 Tb1 45.33(7) . . ?
O2 Mn1 Tb1 134.67(7) . 2_565 ?
O2 Mn1 Tb1 134.67(7) 2_565 . ?
O2 Mn1 O1 79.52(10) . . ?
O2 Mn1 O1 100.48(10) 2_565 . ?
O2 Mn1 O1 100.48(10) . 2_565 ?
O2 Mn1 O1 79.52(10) 2_565 2_565 ?
O2 Mn1 O2 180.0 2_565 . ?
O2 Mn1 O4 79.01(11) . . ?
O2 Mn1 O4 100.99(11) . 2_565 ?
O2 Mn1 O4 100.99(11) 2_565 . ?
O2 Mn1 O4 79.01(11) 2_565 2_565 ?
O4 Mn1 Tb1 46.63(7) 2_565 2_565 ?
O4 Mn1 Tb1 133.36(7) . 2_565 ?
O4 Mn1 Tb1 133.37(7) 2_565 . ?
O4 Mn1 Tb1 46.63(7) . . ?
O4 Mn1 O1 72.14(10) . . ?
O4 Mn1 O1 107.86(10) 2_565 . ?
O4 Mn1 O1 107.86(10) . 2_565 ?
O4 Mn1 O1 72.14(10) 2_565 2_565 ?
O4 Mn1 O4 180.0 . 2_565 ?
Mn1 O1 Tb1 91.35(10) . . ?
C8 O1 Tb1 123.4(2) . . ?
C8 O1 Mn1 124.1(2) . . ?
Mn1 O2 Tb1 94.17(11) . . ?
C17 O2 Tb1 124.3(2) . . ?
C17 O2 Mn1 140.2(2) . . ?
C26 O3 Tb1 122.7(2) . . ?
Mn1 O4 Tb1 91.20(10) . . ?
C35 O4 Tb1 122.0(2) . . ?
C35 O4 Mn1 133.1(2) . . ?
C1 N1 Tb1 126.2(3) . . ?
C1 N1 C9 118.2(4) . . ?
C9 N1 Tb1 115.6(2) . . ?
C10 N2 Tb1 126.6(3) . . ?
C10 N2 C18 118.3(3) . . ?
C18 N2 Tb1 114.9(2) . . ?
C19 N3 Tb1 127.2(3) . . ?
C19 N3 C27 119.2(3) . . ?
C27 N3 Tb1 113.6(2) . . ?
C28 N4 Tb1 125.9(3) . . ?
C28 N4 C36 118.6(4) . . ?
C36 N4 Tb1 115.2(3) . . ?
N1 C1 C2 123.3(4) . . ?
C3 C2 C1 119.2(4) . . ?
C2 C3 C4 119.8(4) . . ?
C5 C4 C3 125.6(4) . . ?
C5 C4 C9 117.6(4) . . ?
C9 C4 C3 116.8(4) . . ?
C4 C5 Cl1 119.8(3) . . ?
C6 C5 Cl1 118.9(3) . . ?
C6 C5 C4 121.3(4) . . ?
C5 C6 C7 120.6(4) . . ?
C8 C7 C6 121.5(4) . . ?
O1 C8 C7 123.6(4) . . ?
O1 C8 C9 118.9(3) . . ?
C7 C8 C9 117.5(4) . . ?
N1 C9 C4 122.6(4) . . ?
N1 C9 C8 115.9(3) . . ?
C4 C9 C8 121.4(4) . . ?
N2 C10 C11 122.5(4) . . ?
C12 C11 C10 119.9(4) . . ?
C11 C12 C13 119.8(4) . . ?
C12 C13 C14 126.0(4) . . ?
C12 C13 C18 116.7(4) . . ?
C14 C13 C18 117.3(4) . . ?
C13 C14 Cl2 119.2(3) . . ?
C15 C14 Cl2 119.4(3) . . ?
C15 C14 C13 121.5(4) . . ?
C14 C15 C16 121.1(4) . . ?
C17 C16 C15 120.7(4) . . ?
O2 C17 C16 124.0(3) . . ?
O2 C17 C18 117.4(3) . . ?
C16 C17 C18 118.5(3) . . ?
N2 C18 C13 122.7(3) . . ?
N2 C18 C17 116.5(3) . . ?
C13 C18 C17 120.8(3) . . ?
N3 C19 C20 123.0(4) . . ?
C21 C20 C19 119.0(4) . . ?
C20 C21 C22 120.2(4) . . ?
C21 C22 C23 125.3(4) . . ?
C21 C22 C27 117.2(3) . . ?
C23 C22 C27 117.4(3) . . ?
C22 C23 Cl3 118.7(3) . . ?
C24 C23 Cl3 120.4(3) . . ?
C24 C23 C22 120.9(3) . . ?
C23 C24 C25 121.0(4) . . ?
C26 C25 C24 121.3(4) . . ?
O3 C26 C25 123.3(3) . . ?
O3 C26 C27 119.6(3) . . ?
C25 C26 C27 117.1(3) . . ?
N3 C27 C22 121.4(3) . . ?
N3 C27 C26 116.3(3) . . ?
C26 C27 C22 122.3(3) . . ?
N4 C28 C29 123.0(4) . . ?
C30 C29 C28 119.6(4) . . ?
C29 C30 C31 119.4(4) . . ?
C30 C31 C32 125.1(4) . . ?
C36 C31 C30 117.5(4) . . ?
C36 C31 C32 117.4(4) . . ?
C31 C32 Cl4 118.4(4) . . ?
C33 C32 Cl4 120.6(4) . . ?
C33 C32 C31 121.0(4) . . ?
C32 C33 C34 121.3(4) . . ?
C35 C34 C33 121.2(4) . . ?
O4 C35 C34 123.6(4) . . ?
O4 C35 C36 119.0(3) . . ?
C34 C35 C36 117.4(4) . . ?
N4 C36 C31 121.8(4) . . ?
N4 C36 C35 116.5(3) . . ?
C31 C36 C35 121.7(4) . . ?
Cl5 C37 Cl6B 124.9(6) . . ?
Cl5 C37 Cl7A 118.5(4) . . ?
Cl6A C37 Cl5 112.9(5) . . ?
Cl6A C37 Cl7A 119.0(5) . . ?
Cl7B C37 Cl5 114.7(9) . . ?
Cl7B C37 Cl6B 113.8(7) . . ?

loop_
_geom_bond_atom_site_label_1
_geom_bond_atom_site_label_2
_geom_bond_distance
_geom_bond_site_symmetry_2
_geom_bond_publ_flag
Tb1 Mn1 3.2541(18) . ?
Tb1 O1 2.344(3) . ?
Tb1 O2 2.320(3) . ?
Tb1 O3 2.275(3) . ?
Tb1 O4 2.366(3) . ?
Tb1 N1 2.550(3) . ?
Tb1 N2 2.554(3) . ?
Tb1 N3 2.522(3) . ?
Tb1 N4 2.541(3) . ?
Mn1 O1 2.203(3) . ?
Mn1 O1 2.202(3) 2_565 ?
Mn1 O2 2.119(3) 2_565 ?
Mn1 O2 2.119(3) . ?
Mn1 O4 2.185(3) . ?
Mn1 O4 2.185(3) 2_565 ?
Cl1 C5 1.756(4) . ?
Cl2 C14 1.742(4) . ?
Cl3 C23 1.755(4) . ?
Cl4 C32 1.745(5) . ?
Cl5 C37 1.705(8) . ?
Cl6A C37 1.695(9) . ?
Cl6B C37 1.742(11) . ?
Cl7A C37 1.765(8) . ?
Cl7B C37 1.530(11) . ?
O1 C8 1.322(5) . ?
O2 C17 1.323(4) . ?
O3 C26 1.312(5) . ?
O4 C35 1.313(5) . ?
N1 C1 1.316(5) . ?
N1 C9 1.377(5) . ?
N2 C10 1.326(5) . ?
N2 C18 1.366(5) . ?
N3 C19 1.321(5) . ?
N3 C27 1.367(5) . ?
N4 C28 1.330(5) . ?
N4 C36 1.368(5) . ?
C1 C2 1.413(6) . ?
C2 C3 1.365(7) . ?
C3 C4 1.422(6) . ?
C4 C5 1.411(6) . ?
C4 C9 1.418(6) . ?
C5 C6 1.365(7) . ?
C6 C7 1.402(6) . ?
C7 C8 1.384(6) . ?
C8 C9 1.432(5) . ?
C10 C11 1.409(6) . ?
C11 C12 1.360(6) . ?
C12 C13 1.416(6) . ?
C13 C14 1.418(5) . ?
C13 C18 1.424(5) . ?
C14 C15 1.360(6) . ?
C15 C16 1.402(6) . ?
C16 C17 1.381(5) . ?
C17 C18 1.435(5) . ?
C19 C20 1.405(6) . ?
C20 C21 1.369(6) . ?
C21 C22 1.410(5) . ?
C22 C23 1.413(5) . ?
C22 C27 1.430(5) . ?
C23 C24 1.374(6) . ?
C24 C25 1.412(6) . ?
C25 C26 1.395(5) . ?
C26 C27 1.428(5) . ?
C28 C29 1.396(7) . ?
C29 C30 1.364(7) . ?
C30 C31 1.420(7) . ?
C31 C32 1.422(6) . ?
C31 C36 1.416(6) . ?
C32 C33 1.367(7) . ?
C33 C34 1.398(7) . ?
C34 C35 1.391(5) . ?
C35 C36 1.439(6) . ?
